data_2103434
loop_
_publ_author_name
'Zakaria, Choudhury M.'
'Ferguson, George'
'Lough, Alan J.'
'Glidewell, Christopher'

_publ_section_title
;
 Ferrocene-1,1'-dicarboxylic acid as a building block in supramolecular
 chemistry: supramolecular structures in one, two and three dimensions
;
_journal_issue 5
_journal_name_full 'Acta Crystallographica Section B'
_journal_page_first 786
_journal_page_last 802
_journal_paper_doi 10.1107/S010876810200976X
_journal_volume 58
_journal_year 2002
_chemical_formula_moiety 'C12 H9 Fe O4, C2 H8 N'
_chemical_formula_sum 'C14 H17 Fe N O4'
_chemical_formula_weight 319.14
_chemical_name_systematic
;
Dimethylamine--ferrocene-1,1'-dicarboxylic acid (1/1)
;
_space_group_IT_number 15
_symmetry_cell_setting monoclinic
_symmetry_space_group_name_Hall '-C 2yc'
_symmetry_space_group_name_H-M 'C 1 2/c 1'
_atom_sites_solution_hydrogens geom
_atom_sites_solution_primary direct
_atom_sites_solution_secondary difmap
_cell_angle_alpha 90.00
_cell_angle_beta 109.7090(12)
_cell_angle_gamma 90.00
_cell_formula_units_Z 8
_cell_length_a 30.9616(7)
_cell_length_b 7.8147(2)
_cell_length_c 12.1521(3)
_cell_measurement_reflns_used 3330
_cell_measurement_temperature 150(2)
_cell_measurement_theta_max 27.50
_cell_measurement_theta_min 2.70
_cell_volume 2768.02(12)
_computing_cell_refinement 'DENZO-SMN (Otwinowski & Minor, 1997)'
_computing_data_collection 'Kappa-CCD server software (Nonius, 1997)'
_computing_data_reduction 'DENZO-SMN (Otwinowski & Minor, 1997)'
_computing_molecular_graphics 'PLATON (Spek, 2002)'
_computing_publication_material 'SHELXL-97 (Sheldrick, 1997a) and PRPKAPPA (Ferguson, 1999)'
_computing_structure_refinement 'SHELXL-97 (Sheldrick, 1997a)'
_computing_structure_solution 'SHELXS-97 (Sheldrick, 1997b)'
_diffrn_ambient_temperature 150(2)
_diffrn_measured_fraction_theta_full 0.996
_diffrn_measured_fraction_theta_max 0.996
_diffrn_measurement_device_type Kappa-CCD
_diffrn_measurement_method '\f scans, and \w scans with \k offsets'
_diffrn_radiation_monochromator graphite
_diffrn_radiation_source 'fine-focus sealed X-ray tube'
_diffrn_radiation_type 'Mo K\a'
_diffrn_radiation_wavelength 0.71073
_diffrn_reflns_av_R_equivalents 0.037
_diffrn_reflns_av_sigmaI/netI 0.0410
_diffrn_reflns_limit_h_max 40
_diffrn_reflns_limit_h_min 0
_diffrn_reflns_limit_k_max 10
_diffrn_reflns_limit_k_min 0
_diffrn_reflns_limit_l_max 14
_diffrn_reflns_limit_l_min -15
_diffrn_reflns_number 15103
_diffrn_reflns_theta_full 27.50
_diffrn_reflns_theta_max 27.50
_diffrn_reflns_theta_min 2.70
_diffrn_standards_decay_% 0
_exptl_absorpt_coefficient_mu 1.101
_exptl_absorpt_correction_T_max 0.8792
_exptl_absorpt_correction_T_min 0.7936
_exptl_absorpt_correction_type multi-scan
_exptl_absorpt_process_details 'DENZO-SMN (Otwinowski & Minor, 1997)'
_exptl_crystal_colour red
_exptl_crystal_density_diffrn 1.532
_exptl_crystal_density_method 'not measured'
_exptl_crystal_description plate
_exptl_crystal_F_000 1328
_exptl_crystal_size_max 0.22
_exptl_crystal_size_mid 0.20
_exptl_crystal_size_min 0.12
_refine_diff_density_max 0.365
_refine_diff_density_min -0.404
_refine_ls_extinction_coef 0.0014(2)
_refine_ls_extinction_expression Fc^*^=kFc[1+0.001xFc^2^\l^3^/sin(2\q)]^-1/4^
_refine_ls_extinction_method SHELXL
_refine_ls_goodness_of_fit_ref 1.034
_refine_ls_hydrogen_treatment constr
_refine_ls_matrix_type full
_refine_ls_number_parameters 185
_refine_ls_number_reflns 3166
_refine_ls_number_restraints 0
_refine_ls_restrained_S_all 1.034
_refine_ls_R_factor_all 0.0343
_refine_ls_R_factor_gt 0.0278
_refine_ls_shift/su_max 0.000
_refine_ls_shift/su_mean 0.000
_refine_ls_structure_factor_coef Fsqd
_refine_ls_weighting_details 'w=1/[\s^2^(Fo^2^)+(0.0222P)^2^+2.8956P] where P=(Fo^2^+2Fc^2^)/3'
_refine_ls_weighting_scheme calc
_refine_ls_wR_factor_gt 0.0678
_refine_ls_wR_factor_ref 0.0715
_reflns_number_gt 2798
_reflns_number_total 3166
_reflns_threshold_expression >2\s(I)
_cod_data_source_file na0136.cif
_cod_data_source_block I
_cod_depositor_comments
;
The following automatic conversions were performed:
'_exptl_absorpt_correction_type' value 'Multi-scan' changed to
'multi-scan' according to
'/home/saulius/struct/CIF-dictionaries/cif_core.dic' dictionary named
'cif_core.dic' version 2.4.1 from 2010-06-29.

Automatic conversion script
Id: cif_fix_enum 1527 2010-12-29 10:47:43Z saulius 

The following automatic conversions were performed:

'_exptl_absorpt_correction_type' value 'Multi-scan' changed to
'multi-scan' according to
/home/saulius/struct/CIF-dictionaries/cif_core.dic dictionary named
'cif_core.dic' version 2.4.1 from 2010-06-29.

Automatic conversion script
Id: cif_fix_values 1715 2011-07-08 13:25:40Z adriana 
;
_cod_original_sg_symbol_H-M 'C 2/c'
_cod_database_code 2103434
_cod_database_fobs_code 2103434

loop_
_symmetry_equiv_pos_as_xyz
'x, y, z'
'-x, y, -z+1/2'
'x+1/2, y+1/2, z'
'-x+1/2, y+1/2, -z+1/2'
'-x, -y, -z'
'x, -y, z-1/2'
'-x+1/2, -y+1/2, -z'
'x+1/2, -y+1/2, z-1/2'

loop_
_atom_site_label
_atom_site_fract_x
_atom_site_fract_y
_atom_site_fract_z
_atom_site_U_iso_or_equiv
_atom_site_adp_type
_atom_site_calc_flag
_atom_site_refinement_flags
_atom_site_occupancy
_atom_site_type_symbol
Fe1 0.073283(7) 0.23380(3) 0.063813(17) 0.01601(9) Uani d . 1 Fe
O11 0.11059(4) -0.21272(17) 0.06292(13) 0.0335(3) Uani d . 1 O
O12 0.16924(4) -0.06958(17) 0.03685(11) 0.0296(3) Uani d . 1 O
O21 0.19647(4) 0.31124(17) 0.25411(11) 0.0291(3) Uani d . 1 O
O22 0.16856(4) 0.56051(15) 0.17781(11) 0.0278(3) Uani d . 1 O
C11 0.09509(5) 0.0543(2) -0.02694(13) 0.0191(3) Uani d . 1 C
C12 0.10535(6) 0.2210(2) -0.05816(14) 0.0230(3) Uani d . 1 C
C13 0.06356(6) 0.3133(2) -0.10393(14) 0.0278(4) Uani d . 1 C
C14 0.02720(6) 0.2027(2) -0.10166(14) 0.0265(4) Uani d . 1 C
C15 0.04633(5) 0.0433(2) -0.05385(13) 0.0217(3) Uani d . 1 C
C16 0.12893(5) -0.0801(2) 0.02701(14) 0.0215(3) Uani d . 1 C
C21 0.11681(5) 0.3551(2) 0.20673(13) 0.0195(3) Uani d . 1 C
C22 0.07472(5) 0.4493(2) 0.15962(14) 0.0225(3) Uani d . 1 C
C23 0.03824(6) 0.3403(2) 0.16286(14) 0.0258(4) Uani d . 1 C
C24 0.05739(6) 0.1807(2) 0.21129(13) 0.0254(4) Uani d . 1 C
C25 0.10567(6) 0.1893(2) 0.23841(13) 0.0228(3) Uani d . 1 C
C26 0.16358(5) 0.4120(2) 0.21347(13) 0.0197(3) Uani d . 1 C
N1 0.25184(5) 0.53407(19) 0.13712(12) 0.0249(3) Uani d . 1 N
C1 0.22769(6) 0.5521(3) 0.00978(16) 0.0313(4) Uani d . 1 C
C2 0.28054(6) 0.3796(3) 0.16778(17) 0.0346(4) Uani d . 1 C
H11 0.1314 -0.2811 0.0995 0.050 Uiso calc R 1 H
H12 0.1351 0.2634 -0.0498 0.028 Uiso calc R 1 H
H13 0.0604 0.4281 -0.1312 0.033 Uiso calc R 1 H
H14 -0.0045 0.2312 -0.1278 0.032 Uiso calc R 1 H
H15 0.0299 -0.0534 -0.0418 0.026 Uiso calc R 1 H
H22 0.0717 0.5636 0.1314 0.027 Uiso calc R 1 H
H23 0.0066 0.3694 0.1371 0.031 Uiso calc R 1 H
H24 0.0407 0.0846 0.2234 0.030 Uiso calc R 1 H
H25 0.1269 0.1001 0.2719 0.027 Uiso calc R 1 H
H1A 0.2700 0.6287 0.1638 0.030 Uiso calc R 1 H
H1B 0.2305 0.5307 0.1745 0.030 Uiso calc R 1 H
H1C 0.2503 0.5610 -0.0304 0.047 Uiso calc R 1 H
H1D 0.2087 0.6555 -0.0053 0.047 Uiso calc R 1 H
H1E 0.2082 0.4518 -0.0193 0.047 Uiso calc R 1 H
H2A 0.2612 0.2779 0.1423 0.052 Uiso calc R 1 H
H2B 0.2960 0.3752 0.2526 0.052 Uiso calc R 1 H
H2C 0.3036 0.3827 0.1288 0.052 Uiso calc R 1 H

loop_
_atom_site_aniso_label
_atom_site_aniso_U_11
_atom_site_aniso_U_22
_atom_site_aniso_U_33
_atom_site_aniso_U_12
_atom_site_aniso_U_13
_atom_site_aniso_U_23
Fe1 0.01708(13) 0.01735(13) 0.01438(13) 0.00061(8) 0.00634(9) 0.00050(8)
O11 0.0233(6) 0.0232(7) 0.0537(8) 0.0039(5) 0.0127(6) 0.0136(6)
O12 0.0203(6) 0.0303(7) 0.0405(7) 0.0035(5) 0.0134(5) 0.0026(5)
O21 0.0208(6) 0.0267(6) 0.0355(7) 0.0041(5) 0.0041(5) 0.0060(5)
O22 0.0214(5) 0.0190(6) 0.0424(7) -0.0002(5) 0.0100(5) 0.0054(5)
C11 0.0201(7) 0.0216(8) 0.0168(7) 0.0013(6) 0.0077(6) -0.0020(6)
C12 0.0291(8) 0.0245(9) 0.0211(8) 0.0022(7) 0.0159(7) 0.0026(6)
C13 0.0400(10) 0.0280(9) 0.0188(8) 0.0092(8) 0.0144(7) 0.0069(7)
C14 0.0243(8) 0.0345(10) 0.0173(8) 0.0075(7) 0.0026(6) -0.0017(7)
C15 0.0203(7) 0.0256(8) 0.0179(7) 0.0003(6) 0.0046(6) -0.0046(6)
C16 0.0226(8) 0.0202(8) 0.0227(8) 0.0010(6) 0.0089(6) -0.0026(6)
C21 0.0209(7) 0.0209(8) 0.0170(7) -0.0026(6) 0.0068(6) -0.0032(6)
C22 0.0232(8) 0.0214(8) 0.0253(8) 0.0009(6) 0.0115(6) -0.0049(6)
C23 0.0222(8) 0.0339(10) 0.0252(8) -0.0015(7) 0.0131(7) -0.0073(7)
C24 0.0294(8) 0.0325(10) 0.0169(7) -0.0106(7) 0.0113(6) -0.0024(7)
C25 0.0272(8) 0.0248(8) 0.0152(7) -0.0036(7) 0.0056(6) 0.0011(6)
C26 0.0200(7) 0.0198(8) 0.0180(7) -0.0006(6) 0.0048(6) -0.0023(6)
N1 0.0239(7) 0.0235(7) 0.0293(7) -0.0062(6) 0.0115(6) -0.0061(6)
C1 0.0283(9) 0.0323(10) 0.0317(9) -0.0008(7) 0.0082(7) 0.0008(8)
C2 0.0335(10) 0.0296(10) 0.0379(10) 0.0004(8) 0.0084(8) 0.0028(8)

loop_
_atom_type_symbol
_atom_type_description
_atom_type_scat_dispersion_real
_atom_type_scat_dispersion_imag
_atom_type_scat_source
C C 0.0033 0.0016 'International Tables Vol C Tables 4.2.6.8 and 6.1.1.4'
H H 0.0000 0.0000 'International Tables Vol C Tables 4.2.6.8 and 6.1.1.4'
Fe Fe 0.3463 0.8444 'International Tables Vol C Tables 4.2.6.8 and 6.1.1.4'
N N 0.0061 0.0033 'International Tables Vol C Tables 4.2.6.8 and 6.1.1.4'
O O 0.0106 0.0060 'International Tables Vol C Tables 4.2.6.8 and 6.1.1.4'

loop_
_geom_angle_atom_site_label_1
_geom_angle_atom_site_label_2
_geom_angle_atom_site_label_3
_geom_angle
_geom_angle_publ_flag
C11 Fe1 C21 122.52(6) no
C11 Fe1 C15 41.27(6) no
C21 Fe1 C15 159.14(7) no
C11 Fe1 C22 158.62(6) no
C21 Fe1 C22 41.27(6) no
C15 Fe1 C22 158.26(6) no
C11 Fe1 C12 40.80(6) no
C21 Fe1 C12 107.28(7) no
C15 Fe1 C12 68.90(7) no
C22 Fe1 C12 122.10(7) no
C11 Fe1 C25 107.97(7) no
C21 Fe1 C25 40.87(6) no
C15 Fe1 C25 123.00(7) no
C22 Fe1 C25 68.89(7) no
C12 Fe1 C25 123.69(7) no
C11 Fe1 C23 159.45(7) no
C21 Fe1 C23 68.87(6) no
C15 Fe1 C23 122.43(7) no
C22 Fe1 C23 40.82(7) no
C12 Fe1 C23 158.09(7) no
C25 Fe1 C23 68.39(7) no
C11 Fe1 C14 68.61(6) no
C21 Fe1 C14 158.83(7) no
C15 Fe1 C14 40.58(7) no
C22 Fe1 C14 122.12(7) no
C12 Fe1 C14 68.34(7) no
C25 Fe1 C14 158.73(7) no
C23 Fe1 C14 107.04(7) no
C11 Fe1 C13 68.59(7) no
C21 Fe1 C13 122.60(7) no
C15 Fe1 C13 68.67(7) no
C22 Fe1 C13 106.53(7) no
C12 Fe1 C13 40.55(7) no
C25 Fe1 C13 159.46(7) no
C23 Fe1 C13 122.05(7) no
C14 Fe1 C13 40.69(7) no
C11 Fe1 C24 123.66(7) no
C21 Fe1 C24 68.57(6) no
C15 Fe1 C24 107.61(7) no
C22 Fe1 C24 68.55(7) no
C12 Fe1 C24 160.00(7) no
C25 Fe1 C24 40.50(7) no
C23 Fe1 C24 40.51(7) no
C14 Fe1 C24 122.65(7) no
C13 Fe1 C24 158.26(7) no
C16 O11 H11 109.5 no
C12 C11 C15 107.85(14) no
C12 C11 C16 125.64(14) no
C15 C11 C16 126.48(15) no
C12 C11 Fe1 70.00(9) no
C15 C11 Fe1 69.46(9) no
C16 C11 Fe1 124.52(11) no
C13 C12 C11 108.26(15) no
C13 C12 Fe1 70.02(9) no
C11 C12 Fe1 69.20(9) no
C13 C12 H12 125.9 no
C11 C12 H12 125.9 no
Fe1 C12 H12 126.5 no
C12 C13 C14 107.80(16) no
C12 C13 Fe1 69.43(9) no
C14 C13 Fe1 69.52(9) no
C12 C13 H13 126.1 no
C14 C13 H13 126.1 no
Fe1 C13 H13 126.5 no
C15 C14 C13 108.48(14) no
C15 C14 Fe1 69.25(9) no
C13 C14 Fe1 69.80(9) no
C15 C14 H14 125.8 no
C13 C14 H14 125.8 no
Fe1 C14 H14 126.8 no
C14 C15 C11 107.61(15) no
C14 C15 Fe1 70.17(9) no
C11 C15 Fe1 69.27(9) no
C14 C15 H15 126.2 no
C11 C15 H15 126.2 no
Fe1 C15 H15 125.9 no
O12 C16 O11 124.09(15) no
O12 C16 C11 123.26(15) no
O11 C16 C11 112.65(13) no
C25 C21 C22 107.67(14) no
C25 C21 C26 125.09(14) no
C22 C21 C26 127.08(15) no
C25 C21 Fe1 69.94(9) no
C22 C21 Fe1 69.42(9) no
C26 C21 Fe1 122.45(10) no
C23 C22 C21 107.66(15) no
C23 C22 Fe1 69.97(9) no
C21 C22 Fe1 69.31(9) no
C23 C22 H22 126.2 no
C21 C22 H22 126.2 no
Fe1 C22 H22 126.1 no
C24 C23 C22 108.19(14) no
C24 C23 Fe1 69.94(9) no
C22 C23 Fe1 69.21(9) no
C24 C23 H23 125.9 no
C22 C23 H23 125.9 no
Fe1 C23 H23 126.5 no
C25 C24 C23 108.30(15) no
C25 C24 Fe1 69.49(9) no
C23 C24 Fe1 69.54(9) no
C25 C24 H24 125.8 no
C23 C24 H24 125.8 no
Fe1 C24 H24 126.7 no
C24 C25 C21 108.18(15) no
C24 C25 Fe1 70.01(9) no
C21 C25 Fe1 69.19(9) no
C24 C25 H25 125.9 no
C21 C25 H25 125.9 no
Fe1 C25 H25 126.5 no
O21 C26 O22 122.38(14) no
O21 C26 C21 118.76(15) no
O22 C26 C21 118.86(14) no
C2 N1 C1 113.08(14) no
C2 N1 H1A 109.0 no
C1 N1 H1A 109.0 no
C2 N1 H1B 109.0 no
C1 N1 H1B 109.0 no
H1A N1 H1B 107.8 no
N1 C1 H1C 109.5 no
N1 C1 H1D 109.5 no
H1C C1 H1D 109.5 no
N1 C1 H1E 109.5 no
H1C C1 H1E 109.5 no
H1D C1 H1E 109.5 no
N1 C2 H2A 109.5 no
N1 C2 H2B 109.5 no
H2A C2 H2B 109.5 no
N1 C2 H2C 109.5 no
H2A C2 H2C 109.5 no
H2B C2 H2C 109.5 no

loop_
_geom_bond_atom_site_label_1
_geom_bond_atom_site_label_2
_geom_bond_distance
_geom_bond_publ_flag
Fe1 C11 2.0353(15) no
Fe1 C21 2.0378(15) no
Fe1 C15 2.0379(16) no
Fe1 C22 2.0392(16) no
Fe1 C12 2.0459(15) no
Fe1 C25 2.0477(15) no
Fe1 C23 2.0492(16) no
Fe1 C14 2.0501(16) no
Fe1 C13 2.0538(16) no
Fe1 C24 2.0545(15) no
O11 C16 1.324(2) no
O11 H11 0.84 no
O12 C16 1.2157(19) no
O21 C26 1.2495(19) no
O22 C26 1.267(2) no
C11 C12 1.423(2) no
C11 C15 1.435(2) no
C11 C16 1.472(2) no
C12 C13 1.421(2) no
C12 H12 0.95 no
C13 C14 1.427(3) no
C13 H13 0.95 no
C14 C15 1.418(2) no
C14 H14 0.95 no
C15 H15 0.95 no
C21 C25 1.426(2) no
C21 C22 1.437(2) no
C21 C26 1.490(2) no
C22 C23 1.426(2) no
C22 H22 0.95 no
C23 C24 1.421(3) no
C23 H23 0.95 no
C24 C25 1.420(2) no
C24 H24 0.95 no
C25 H25 0.95 no
N1 C2 1.471(2) no
N1 C1 1.481(2) no
N1 H1A 0.92 no
N1 H1B 0.92 no
C1 H1C 0.98 no
C1 H1D 0.98 no
C1 H1E 0.98 no
C2 H2A 0.98 no
C2 H2B 0.98 no
C2 H2C 0.98 no

loop_
_geom_hbond_atom_site_label_D
_geom_hbond_atom_site_label_H
_geom_hbond_atom_site_label_A
_geom_hbond_site_symmetry_A
_geom_hbond_distance_DH
_geom_hbond_distance_HA
_geom_hbond_distance_DA
_geom_hbond_angle_DHA
_geom_hbond_publ_flag
O11 H11 O22 1_545 0.84 1.74 2.573(2) 172 y
N1 H1A O21 4 0.92 1.85 2.752(2) 168 y
N1 H1B O21 . 0.92 2.38 3.104(2) 135 y
N1 H1B O22 . 0.92 1.95 2.792(2) 152 y
C2 H2B O12 4 0.95 2.46 3.420(2) 168 y
C22 H22 O11 1_565 0.95 2.42 3.236(2) 143 y
